data_7216239
loop_
_publ_author_name
'Marino, Nadia'
'Armentano, Donatella'
'Zanchini, Claudia'
'De Munno, G.'

_publ_section_title
;
 Ca2+ metal ion adducts with cytosine, cytidine and cytidine
 5&#x2019;-monophosphate. A comprehensive study of calcium reactivity
 towards building units of nucleic acids.
;
_journal_name_full CrystEngComm
_journal_paper_doi 10.1039/c4ce00511b
_journal_year 2014
_chemical_formula_sum 'C36 H80 Ca2 Cl4 N12 O34'
_chemical_formula_weight 1447.08
_chemical_name_systematic
; 
 ? 
;
_space_group_IT_number 1
_symmetry_cell_setting triclinic
_symmetry_space_group_name_Hall 'P 1'
_symmetry_space_group_name_H-M 'P 1'
_atom_sites_solution_hydrogens geom
_atom_sites_solution_primary direct
_atom_sites_solution_secondary difmap
_audit_creation_method SHELXL-97
_cell_angle_alpha 103.7120(10)
_cell_angle_beta 109.2060(10)
_cell_angle_gamma 108.1640(10)
_cell_formula_units_Z 1
_cell_length_a 12.2222(5)
_cell_length_b 12.6202(3)
_cell_length_c 12.6332(3)
_cell_measurement_reflns_used 9237
_cell_measurement_temperature 296(2)
_cell_measurement_theta_max 26.1
_cell_measurement_theta_min 1.23
_cell_volume 1618.41(9)
_computing_cell_refinement 'Bruker APEX'
_computing_data_collection 'Bruker APEX2'
_computing_data_reduction 'Bruker SAINT'
_computing_molecular_graphics 'Bruker SHELXTL'
_computing_publication_material 'Bruker SHELXTL'
_computing_structure_refinement 'SHELXL-97 (Sheldrick, 2008)'
_computing_structure_solution 'SHELXS-97 (Sheldrick, 2008)'
_diffrn_ambient_temperature 296(2)
_diffrn_measured_fraction_theta_full 0.994
_diffrn_measured_fraction_theta_max 0.994
_diffrn_measurement_device_type 'CCD area detector'
_diffrn_measurement_method 'phi and omega scans'
_diffrn_radiation_monochromator graphite
_diffrn_radiation_source 'fine-focus sealed tube'
_diffrn_radiation_type MoK\a
_diffrn_radiation_wavelength 0.71073
_diffrn_reflns_av_R_equivalents 0.0192
_diffrn_reflns_av_sigmaI/netI 0.0304
_diffrn_reflns_limit_h_max 15
_diffrn_reflns_limit_h_min -15
_diffrn_reflns_limit_k_max 16
_diffrn_reflns_limit_k_min -16
_diffrn_reflns_limit_l_max 16
_diffrn_reflns_limit_l_min -16
_diffrn_reflns_number 23946
_diffrn_reflns_theta_full 27.10
_diffrn_reflns_theta_max 27.10
_diffrn_reflns_theta_min 1.83
_exptl_absorpt_coefficient_mu 0.438
_exptl_absorpt_correction_T_max 0.915
_exptl_absorpt_correction_T_min 0.883
_exptl_absorpt_correction_type multi-scan
_exptl_absorpt_process_details sadabs
_exptl_crystal_colour colourless
_exptl_crystal_density_diffrn 1.485
_exptl_crystal_density_method 'not measured'
_exptl_crystal_description rhombhuses
_exptl_crystal_F_000 760
_exptl_crystal_size_max 0.28
_exptl_crystal_size_mid 0.24
_exptl_crystal_size_min 0.18
_refine_diff_density_max 0.850
_refine_diff_density_min -0.453
_refine_diff_density_rms 0.064
_refine_ls_abs_structure_details 'Flack H D (1983), Acta Cryst. A39, 876-881'
_refine_ls_abs_structure_Flack 0.013(19)
_refine_ls_extinction_method none
_refine_ls_goodness_of_fit_ref 1.037
_refine_ls_hydrogen_treatment mixed
_refine_ls_matrix_type full
_refine_ls_number_parameters 905
_refine_ls_number_reflns 13859
_refine_ls_number_restraints 47
_refine_ls_restrained_S_all 1.037
_refine_ls_R_factor_all 0.0440
_refine_ls_R_factor_gt 0.0409
_refine_ls_shift/su_max 0.001
_refine_ls_shift/su_mean 0.000
_refine_ls_structure_factor_coef Fsqd
_refine_ls_weighting_details 'calc w=1/[\s^2^(Fo^2^)+(0.0902P)^2^+0.0450P] where P=(Fo^2^+2Fc^2^)/3'
_refine_ls_weighting_scheme calc
_refine_ls_wR_factor_gt 0.1178
_refine_ls_wR_factor_ref 0.1215
_reflns_number_gt 12928
_reflns_number_total 13859
_reflns_threshold_expression >2sigma(I)
_cod_data_source_file c4ce00511b2.cif
_cod_data_source_block caclcyd
_cod_depositor_comments
;
The following automatic conversions were performed:

'_symmetry_cell_setting' value 'Triclinic' changed to 'triclinic'
according to
/usr/data/users/saulius/crontab/automatic-downloads/rss-feeds/RSC/lib/dictionaries/cif_core.dic
dictionary named 'cif_core.dic' version 2.4.2 from 2011-04-26.

Automatic conversion script
Id: cif_fix_values 2281 2013-09-26 08:29:07Z andrius 
;
_cod_original_sg_symbol_H-M P1
_cod_database_code 7216239

loop_
_symmetry_equiv_pos_as_xyz
'x, y, z'

loop_
_atom_site_label
_atom_site_type_symbol
_atom_site_fract_x
_atom_site_fract_y
_atom_site_fract_z
_atom_site_U_iso_or_equiv
_atom_site_adp_type
_atom_site_occupancy
_atom_site_symmetry_multiplicity
_atom_site_calc_flag
_atom_site_refinement_flags
Ca1 Ca 0.62908(4) 0.36577(4) 0.74655(4) 0.02817(10) Uani 1 1 d .
O1W O 0.75959(19) 0.57560(17) 0.8740(2) 0.0463(5) Uani 1 1 d D
H1W1 H 0.8491(12) 0.619(3) 0.901(4) 0.069 Uiso 1 1 d D
H1W2 H 0.715(3) 0.624(3) 0.878(4) 0.069 Uiso 1 1 d D
O2W O 0.84864(18) 0.41023(18) 0.7756(2) 0.0452(5) Uani 1 1 d D
H2W1 H 0.903(3) 0.4936(12) 0.801(4) 0.068 Uiso 1 1 d D
H2W2 H 0.904(3) 0.371(3) 0.775(4) 0.068 Uiso 1 1 d D
O3W O 0.6030(2) 0.4169(2) 0.5725(2) 0.0477(5) Uani 1 1 d D
H3W1 H 0.654(3) 0.419(4) 0.529(3) 0.071 Uiso 1 1 d D
H3W2 H 0.539(3) 0.437(4) 0.528(3) 0.071 Uiso 1 1 d D
O4W O 0.6865(2) 0.25110(19) 0.87145(18) 0.0431(4) Uani 1 1 d D
H4W1 H 0.710(4) 0.189(3) 0.839(3) 0.065 Uiso 1 1 d D
H4W2 H 0.659(4) 0.233(4) 0.930(3) 0.065 Uiso 1 1 d D
O1' O 0.36832(17) -0.07664(17) 0.5377(2) 0.0413(4) Uani 1 1 d .
C1' C 0.5004(2) -0.0010(2) 0.6015(2) 0.0300(5) Uani 1 1 d .
H1' H 0.5205 0.0445 0.6851 0.036 Uiso 1 1 calc R
C2' C 0.5273(2) 0.0859(2) 0.5377(2) 0.0284(4) Uani 1 1 d .
H2' H 0.5362 0.0471 0.4660 0.034 Uiso 1 1 calc R
O2' O 0.63662(17) 0.19498(16) 0.61373(18) 0.0347(4) Uani 1 1 d D
H2A H 0.712(2) 0.186(4) 0.616(4) 0.060 Uiso 1 1 d D
C3' C 0.4054(2) 0.1045(2) 0.4992(2) 0.0326(5) Uani 1 1 d .
H3' H 0.3910 0.1307 0.4307 0.039 Uiso 1 1 calc R
O3' O 0.41676(17) 0.19095(16) 0.60457(17) 0.0358(4) Uani 1 1 d D
H3A H 0.339(2) 0.200(4) 0.574(4) 0.060 Uiso 1 1 d D
C4' C 0.3034(2) -0.0207(3) 0.4658(3) 0.0396(6) Uani 1 1 d .
H4' H 0.2367 -0.0121 0.4891 0.047 Uiso 1 1 calc R
C5' C 0.2421(3) -0.1018(3) 0.3341(3) 0.0562(8) Uani 1 1 d .
H5A H 0.1858 -0.1815 0.3225 0.067 Uiso 1 1 calc R
H5B H 0.1911 -0.0703 0.2856 0.067 Uiso 1 1 calc R
O5' O 0.3378(3) -0.1096(3) 0.2953(3) 0.0766(9) Uani 1 1 d .
H5'A H 0.3036 -0.1502 0.2225 0.115 Uiso 1 1 calc R
N1 N 0.5716(2) -0.07581(18) 0.60148(19) 0.0310(4) Uani 1 1 d .
C2 C 0.6725(2) -0.0517(2) 0.7084(2) 0.0320(5) Uani 1 1 d .
O2 O 0.7052(2) 0.03494(19) 0.80069(18) 0.0450(5) Uani 1 1 d .
N3 N 0.7351(2) -0.1239(2) 0.7088(2) 0.0354(4) Uani 1 1 d .
C4 C 0.7003(3) -0.2155(2) 0.6092(3) 0.0384(5) Uani 1 1 d .
N4 N 0.7608(3) -0.2854(3) 0.6144(3) 0.0561(7) Uani 1 1 d .
H4A H 0.8219 -0.2713 0.6817 0.067 Uiso 1 1 calc R
H4B H 0.7393 -0.3453 0.5504 0.067 Uiso 1 1 calc R
C5 C 0.6006(3) -0.2379(3) 0.4962(3) 0.0416(6) Uani 1 1 d .
H5 H 0.5796 -0.2993 0.4252 0.050 Uiso 1 1 calc R
C6 C 0.5386(3) -0.1666(2) 0.4970(2) 0.0377(5) Uani 1 1 d .
H6 H 0.4725 -0.1793 0.4255 0.045 Uiso 1 1 calc R
O1'1 O 0.27071(18) 0.37907(18) 0.86715(16) 0.0378(4) Uani 1 1 d .
C1'1 C 0.2934(2) 0.3659(2) 0.7630(2) 0.0288(5) Uani 1 1 d .
H1'1 H 0.3009 0.2900 0.7363 0.035 Uiso 1 1 calc R
C2'1 C 0.4205(2) 0.4721(2) 0.8062(2) 0.0255(4) Uani 1 1 d .
H2'1 H 0.4087 0.5466 0.8168 0.031 Uiso 1 1 calc R
O2'1 O 0.47883(16) 0.45782(16) 0.72673(16) 0.0308(3) Uani 1 1 d D
H21A H 0.463(4) 0.509(3) 0.683(3) 0.060 Uiso 1 1 d D
C3'1 C 0.4965(2) 0.4727(2) 0.9283(2) 0.0311(5) Uani 1 1 d .
H3'1 H 0.5638 0.5532 0.9835 0.037 Uiso 1 1 calc R
O3'1 O 0.54842(18) 0.38732(17) 0.90624(16) 0.0360(4) Uani 1 1 d D
H31A H 0.604(3) 0.378(4) 0.974(2) 0.060 Uiso 1 1 d D
C4'1 C 0.3926(3) 0.4312(3) 0.9722(2) 0.0376(5) Uani 1 1 d .
H4'1 H 0.4018 0.3689 1.0034 0.045 Uiso 1 1 calc R
C5'1 C 0.3942(4) 0.5298(4) 1.0675(3) 0.0587(9) Uani 1 1 d .
H51A H 0.3211 0.4978 1.0840 0.070 Uiso 1 1 calc R
H51B H 0.4713 0.5596 1.1419 0.070 Uiso 1 1 calc R
O5'1 O 0.3901(3) 0.6256(3) 1.0290(3) 0.0809(9) Uani 1 1 d .
H5'1 H 0.3437 0.6514 1.0502 0.121 Uiso 1 1 calc R
N11 N 0.18548(19) 0.36608(19) 0.66741(18) 0.0303(4) Uani 1 1 d .
C21 C 0.1401(2) 0.2893(2) 0.5480(2) 0.0297(5) Uani 1 1 d .
O21 O 0.18881(18) 0.21995(18) 0.52188(16) 0.0380(4) Uani 1 1 d .
N31 N 0.0407(2) 0.2915(2) 0.4613(2) 0.0356(5) Uani 1 1 d .
C41 C -0.0126(3) 0.3645(3) 0.4896(3) 0.0377(6) Uani 1 1 d .
N41 N -0.1140(3) 0.3575(3) 0.4014(3) 0.0554(7) Uani 1 1 d .
H41A H -0.1432 0.3069 0.3289 0.066 Uiso 1 1 calc R
H41B H -0.1506 0.4035 0.4168 0.066 Uiso 1 1 calc R
C51 C 0.0384(3) 0.4493(3) 0.6107(3) 0.0398(6) Uani 1 1 d .
H51 H 0.0045 0.5038 0.6295 0.048 Uiso 1 1 calc R
C61 C 0.1365(3) 0.4467(2) 0.6954(2) 0.0362(5) Uani 1 1 d .
H61 H 0.1722 0.5007 0.7748 0.043 Uiso 1 1 calc R
Ca2 Ca 0.05899(4) 0.09143(4) 1.10759(4) 0.03037(11) Uani 1 1 d D
O5W O 0.2752(2) 0.2071(2) 1.2682(2) 0.0595(6) Uani 1 1 d D
H5W1 H 0.281(4) 0.282(2) 1.315(4) 0.089 Uiso 1 1 d D
H5W2 H 0.3618(18) 0.216(4) 1.292(5) 0.089 Uiso 1 1 d D
O6W O -0.17059(19) 0.02337(19) 1.01929(19) 0.0423(4) Uani 1 1 d D
H6W1 H -0.228(3) 0.037(4) 1.051(3) 0.063 Uiso 1 1 d D
H6W2 H -0.201(4) 0.043(4) 0.950(2) 0.063 Uiso 1 1 d D
O7W O 0.0184(3) -0.11803(19) 1.0661(2) 0.0497(5) Uani 1 1 d D
H7W1 H 0.019(5) -0.164(3) 0.994(2) 0.075 Uiso 1 1 d D
H7W2 H -0.003(4) -0.175(3) 1.101(4) 0.075 Uiso 1 1 d D
O8W O 0.0333(3) 0.0446(2) 1.2774(2) 0.0556(6) Uani 1 1 d D
H8W1 H 0.054(5) 0.102(2) 1.353(2) 0.083 Uiso 1 1 d D
H8W2 H 0.017(5) -0.0315(18) 1.284(3) 0.083 Uiso 1 1 d D
O1'2 O 0.20279(19) 0.11035(18) 0.7730(2) 0.0406(4) Uani 1 1 d .
C1'2 C 0.0951(2) 0.1069(2) 0.7935(2) 0.0297(5) Uani 1 1 d .
H1'2 H 0.1190 0.1808 0.8602 0.036 Uiso 1 1 calc R
C2'2 C 0.0599(2) -0.0007(2) 0.8303(2) 0.0282(4) Uani 1 1 d .
H2'2 H 0.0181 -0.0753 0.7585 0.034 Uiso 1 1 calc R
O2'2 O -0.02045(16) -0.00097(17) 0.88885(16) 0.0330(4) Uani 1 1 d D
H22A H -0.1113(12) -0.043(3) 0.839(3) 0.060 Uiso 1 1 d D
C3'2 C 0.1902(3) 0.0122(2) 0.9120(3) 0.0362(5) Uani 1 1 d .
H3'2 H 0.1899 -0.0664 0.9079 0.043 Uiso 1 1 calc R
O3'2 O 0.2212(2) 0.0855(3) 1.0304(2) 0.0557(6) Uani 1 1 d D
H32A H 0.297(2) 0.081(4) 1.080(3) 0.060 Uiso 1 1 d D
C4'2 C 0.2777(3) 0.0753(3) 0.8607(3) 0.0375(5) Uani 1 1 d .
H4'2 H 0.3520 0.1467 0.9259 0.045 Uiso 1 1 calc R
C5'2 C 0.3222(5) -0.0062(5) 0.7910(4) 0.0721(12) Uani 1 1 d .
H52A H 0.2477 -0.0758 0.7261 0.087 Uiso 1 1 calc R
H52B H 0.3689 0.0377 0.7546 0.087 Uiso 1 1 calc R
O5'2 O 0.3997(3) -0.0452(3) 0.8642(3) 0.0846(9) Uani 1 1 d .
H5'2 H 0.4632 0.0132 0.9189 0.102 Uiso 1 1 calc R
N12 N -0.0034(2) 0.09618(19) 0.68412(19) 0.0314(4) Uani 1 1 d .
C22 C -0.0732(2) 0.1647(2) 0.6879(2) 0.0300(5) Uani 1 1 d .
O22 O -0.04908(18) 0.23873(17) 0.78724(16) 0.0359(4) Uani 1 1 d .
N32 N -0.1658(2) 0.1500(2) 0.5834(2) 0.0356(4) Uani 1 1 d .
C42 C -0.1919(3) 0.0686(3) 0.4783(3) 0.0402(6) Uani 1 1 d .
N42 N -0.2808(3) 0.0597(3) 0.3778(2) 0.0548(7) Uani 1 1 d .
H42A H -0.3200 0.1055 0.3813 0.066 Uiso 1 1 calc R
H42B H -0.2993 0.0081 0.3091 0.066 Uiso 1 1 calc R
C52 C -0.1275(3) -0.0075(3) 0.4733(3) 0.0435(6) Uani 1 1 d .
H52 H -0.1493 -0.0671 0.4007 0.052 Uiso 1 1 calc R
C62 C -0.0342(3) 0.0098(3) 0.5771(3) 0.0393(6) Uani 1 1 d .
H62 H 0.0105 -0.0378 0.5764 0.047 Uiso 1 1 calc R
O1'3 O 0.18856(18) 0.53298(17) 1.20406(17) 0.0375(4) Uani 1 1 d .
C1'3 C 0.1945(2) 0.4561(2) 1.2691(2) 0.0299(5) Uani 1 1 d .
H1'3 H 0.2465 0.4147 1.2527 0.036 Uiso 1 1 calc R
C2'3 C 0.0556(2) 0.3642(2) 1.2208(2) 0.0300(5) Uani 1 1 d .
H2'3 H 0.0103 0.3999 1.2583 0.036 Uiso 1 1 calc R
O2'3 O 0.0471(2) 0.25673(16) 1.23958(16) 0.0365(4) Uani 1 1 d D
H23A H 0.046(4) 0.253(4) 1.313(2) 0.060 Uiso 1 1 d D
C3'3 C 0.0042(2) 0.3454(2) 1.0881(2) 0.0327(5) Uani 1 1 d .
H3'3 H -0.0892 0.3156 1.0500 0.039 Uiso 1 1 calc R
O3'3 O 0.04511(19) 0.26215(17) 1.03294(16) 0.0382(4) Uani 1 1 d D
H33A H 0.004(4) 0.238(4) 0.9471(10) 0.060 Uiso 1 1 d D
C4'3 C 0.0710(3) 0.4725(2) 1.0927(2) 0.0354(5) Uani 1 1 d .
H4'3 H 0.0933 0.4655 1.0243 0.042 Uiso 1 1 calc R
C5'3 C -0.0036(3) 0.5474(3) 1.0893(3) 0.0480(7) Uani 1 1 d .
H53A H 0.0470 0.6250 1.0916 0.058 Uiso 1 1 calc R
H53B H -0.0810 0.5078 1.0137 0.058 Uiso 1 1 calc R
O5'3 O -0.0377(2) 0.5659(2) 1.1881(2) 0.0580(6) Uani 1 1 d .
H5'3 H -0.1118 0.5182 1.1653 0.087 Uiso 1 1 calc R
N13 N 0.2523(2) 0.52977(18) 1.39843(18) 0.0305(4) Uani 1 1 d .
C23 C 0.3505(2) 0.5160(2) 1.4807(2) 0.0310(5) Uani 1 1 d .
O23 O 0.3854(2) 0.43824(19) 1.44347(18) 0.0444(5) Uani 1 1 d .
N33 N 0.4045(2) 0.58694(19) 1.5979(2) 0.0339(4) Uani 1 1 d .
C43 C 0.3645(3) 0.6700(2) 1.6366(2) 0.0340(5) Uani 1 1 d .
N43 N 0.4278(3) 0.7431(2) 1.7520(2) 0.0485(6) Uani 1 1 d .
H43A H 0.4922 0.7366 1.7995 0.058 Uiso 1 1 calc R
H43B H 0.4045 0.7971 1.7794 0.058 Uiso 1 1 calc R
C53 C 0.2581(3) 0.6791(2) 1.5557(3) 0.0386(6) Uani 1 1 d .
H53 H 0.2258 0.7319 1.5831 0.046 Uiso 1 1 calc R
C63 C 0.2067(3) 0.6091(2) 1.4391(2) 0.0350(5) Uani 1 1 d .
H63 H 0.1380 0.6143 1.3839 0.042 Uiso 1 1 calc R
Cl1 Cl -0.00023(7) -0.30974(6) -0.17560(7) 0.04607(16) Uani 1 1 d .
Cl2 Cl 0.66790(13) 0.16034(12) 1.09898(12) 0.0829(3) Uani 1 1 d .
Cl3 Cl 0.71937(16) 0.51302(14) 1.38362(12) 0.0960(4) Uani 1 1 d .
Cl4 Cl 0.66582(14) 0.81528(15) 1.16071(12) 0.1030(5) Uani 1 1 d .
O9W O 0.6730(2) 0.7577(2) 0.9121(3) 0.0605(6) Uani 1 1 d D
H9W1 H 0.739(4) 0.836(2) 0.941(4) 0.091 Uiso 1 1 d D
H9W2 H 0.650(5) 0.758(4) 0.978(3) 0.091 Uiso 1 1 d D
O10W O 0.2580(3) -0.2389(4) 0.0588(3) 0.0889(11) Uani 1 1 d D
H101 H 0.176(3) -0.271(7) -0.010(4) 0.133 Uiso 1 1 d D
H102 H 0.308(5) -0.233(7) 0.014(5) 0.133 Uiso 1 1 d D
O11W O 0.9188(3) 0.7822(3) 1.2120(3) 0.0818(9) Uani 1 1 d D
H111 H 0.915(6) 0.760(6) 1.279(4) 0.123 Uiso 1 1 d D
H112 H 0.835(3) 0.784(7) 1.184(6) 0.123 Uiso 1 1 d D
O12W O 0.7126(3) 0.4152(3) 1.1311(2) 0.0719(8) Uani 1 1 d .
O13W O 0.4242(5) 0.0386(10) 1.1552(9) 0.245(6) Uani 1 1 d .
O14W O 1.0019(8) 0.7616(8) 1.4659(10) 0.090(3) Uani 0.423(4) 1 d P
O15W O 0.5520(10) 0.2278(9) 1.3299(9) 0.076(4) Uani 0.311(9) 1 d P
O16W O 0.0181(10) 0.7534(9) 1.5757(12) 0.070(4) Uani 0.265(9) 1 d P

loop_
_atom_site_aniso_label
_atom_site_aniso_U_11
_atom_site_aniso_U_22
_atom_site_aniso_U_33
_atom_site_aniso_U_23
_atom_site_aniso_U_13
_atom_site_aniso_U_12
Ca1 0.0267(2) 0.0248(2) 0.0308(2) 0.00698(17) 0.00970(18) 0.01392(17)
O1W 0.0365(10) 0.0280(9) 0.0615(13) 0.0056(9) 0.0160(9) 0.0125(8)
O2W 0.0330(9) 0.0306(9) 0.0673(14) 0.0110(9) 0.0199(9) 0.0154(8)
O3W 0.0503(12) 0.0658(14) 0.0485(12) 0.0312(11) 0.0276(10) 0.0372(11)
O4W 0.0569(12) 0.0450(11) 0.0357(10) 0.0145(8) 0.0182(9) 0.0346(10)
O1' 0.0275(8) 0.0338(9) 0.0552(11) 0.0178(9) 0.0112(8) 0.0107(7)
C1' 0.0274(11) 0.0296(12) 0.0321(11) 0.0099(10) 0.0097(9) 0.0158(10)
C2' 0.0279(11) 0.0244(11) 0.0292(11) 0.0064(9) 0.0094(9) 0.0127(9)
O2' 0.0279(8) 0.0255(8) 0.0425(10) 0.0021(7) 0.0139(7) 0.0111(7)
C3' 0.0317(11) 0.0298(12) 0.0284(11) 0.0046(9) 0.0060(9) 0.0161(10)
O3' 0.0325(9) 0.0310(9) 0.0373(9) 0.0020(7) 0.0102(7) 0.0188(7)
C4' 0.0262(11) 0.0352(13) 0.0443(14) 0.0066(11) 0.0043(10) 0.0154(10)
C5' 0.0384(15) 0.0492(17) 0.0489(17) -0.0017(14) -0.0046(13) 0.0201(13)
O5' 0.0601(16) 0.081(2) 0.0500(14) -0.0124(13) 0.0027(12) 0.0338(15)
N1 0.0334(10) 0.0269(10) 0.0305(10) 0.0086(8) 0.0096(8) 0.0163(8)
C2 0.0325(11) 0.0281(11) 0.0327(12) 0.0121(10) 0.0093(10) 0.0145(9)
O2 0.0508(11) 0.0383(10) 0.0339(9) 0.0044(8) 0.0033(8) 0.0275(9)
N3 0.0333(10) 0.0329(11) 0.0372(11) 0.0127(9) 0.0086(9) 0.0182(9)
C4 0.0422(14) 0.0334(13) 0.0425(14) 0.0143(11) 0.0171(12) 0.0212(11)
N4 0.0646(17) 0.0532(16) 0.0522(15) 0.0144(13) 0.0150(13) 0.0424(14)
C5 0.0504(15) 0.0375(14) 0.0345(13) 0.0085(11) 0.0130(12) 0.0256(12)
C6 0.0398(13) 0.0360(13) 0.0313(12) 0.0072(10) 0.0091(11) 0.0198(11)
O1'1 0.0375(9) 0.0428(10) 0.0301(9) 0.0109(8) 0.0180(8) 0.0122(8)
C1'1 0.0325(11) 0.0264(11) 0.0283(11) 0.0081(9) 0.0152(9) 0.0129(9)
C2'1 0.0276(10) 0.0240(10) 0.0283(10) 0.0089(8) 0.0134(9) 0.0144(9)
O2'1 0.0347(8) 0.0350(9) 0.0355(9) 0.0182(7) 0.0202(7) 0.0213(7)
C3'1 0.0366(12) 0.0302(11) 0.0263(11) 0.0065(9) 0.0120(10) 0.0188(10)
O3'1 0.0457(10) 0.0421(10) 0.0330(9) 0.0170(8) 0.0178(8) 0.0310(8)
C4'1 0.0428(14) 0.0465(15) 0.0303(12) 0.0164(11) 0.0171(11) 0.0246(12)
C5'1 0.0567(19) 0.082(3) 0.0343(15) 0.0048(15) 0.0199(14) 0.0392(18)
O5'1 0.0721(18) 0.0703(18) 0.083(2) -0.0052(15) 0.0231(16) 0.0466(16)
N11 0.0293(10) 0.0326(10) 0.0295(10) 0.0083(8) 0.0146(8) 0.0144(8)
C21 0.0292(11) 0.0284(11) 0.0289(11) 0.0063(9) 0.0128(9) 0.0122(9)
O21 0.0366(9) 0.0427(10) 0.0313(9) 0.0045(8) 0.0115(7) 0.0235(8)
N31 0.0340(10) 0.0423(12) 0.0309(10) 0.0109(9) 0.0143(9) 0.0186(9)
C41 0.0358(13) 0.0491(15) 0.0395(14) 0.0193(12) 0.0216(11) 0.0244(12)
N41 0.0502(15) 0.0757(19) 0.0467(14) 0.0209(14) 0.0170(12) 0.0407(15)
C51 0.0468(15) 0.0427(14) 0.0425(14) 0.0156(12) 0.0249(12) 0.0290(12)
C61 0.0405(13) 0.0325(12) 0.0366(13) 0.0068(10) 0.0209(11) 0.0171(11)
Ca2 0.0356(2) 0.0282(2) 0.0253(2) 0.00883(18) 0.01131(19) 0.01424(19)
O5W 0.0504(13) 0.0492(13) 0.0491(13) -0.0054(10) -0.0004(10) 0.0266(11)
O6W 0.0383(10) 0.0472(11) 0.0404(10) 0.0138(9) 0.0166(8) 0.0196(9)
O7W 0.0756(15) 0.0355(10) 0.0411(11) 0.0143(9) 0.0259(10) 0.0269(10)
O8W 0.0983(19) 0.0378(11) 0.0389(11) 0.0164(9) 0.0375(12) 0.0295(12)
O1'2 0.0412(10) 0.0457(11) 0.0598(12) 0.0327(10) 0.0319(10) 0.0284(9)
C1'2 0.0336(11) 0.0285(11) 0.0378(12) 0.0143(10) 0.0208(10) 0.0196(10)
C2'2 0.0317(11) 0.0261(11) 0.0293(11) 0.0095(9) 0.0155(9) 0.0135(9)
O2'2 0.0278(8) 0.0417(10) 0.0287(8) 0.0122(7) 0.0136(7) 0.0132(7)
C3'2 0.0347(12) 0.0364(13) 0.0409(14) 0.0170(11) 0.0156(11) 0.0185(11)
O3'2 0.0359(10) 0.0908(18) 0.0337(10) 0.0193(11) 0.0129(9) 0.0242(11)
C4'2 0.0343(12) 0.0409(14) 0.0431(14) 0.0156(12) 0.0188(11) 0.0211(11)
C5'2 0.078(3) 0.107(3) 0.085(3) 0.054(3) 0.053(2) 0.072(3)
O5'2 0.0786(19) 0.076(2) 0.094(2) 0.0159(17) 0.0235(17) 0.0547(17)
N12 0.0406(11) 0.0323(10) 0.0333(10) 0.0152(9) 0.0202(9) 0.0236(9)
C22 0.0356(12) 0.0288(11) 0.0371(12) 0.0167(10) 0.0207(10) 0.0195(10)
O22 0.0438(10) 0.0363(9) 0.0324(9) 0.0097(7) 0.0164(8) 0.0257(8)
N32 0.0373(11) 0.0386(12) 0.0354(11) 0.0142(9) 0.0162(9) 0.0212(9)
C42 0.0428(14) 0.0474(15) 0.0361(13) 0.0176(12) 0.0217(12) 0.0200(12)
N42 0.0546(15) 0.0696(19) 0.0364(13) 0.0127(12) 0.0148(12) 0.0325(14)
C52 0.0564(17) 0.0447(15) 0.0350(14) 0.0106(12) 0.0238(13) 0.0274(14)
C62 0.0505(15) 0.0403(14) 0.0416(14) 0.0151(11) 0.0268(13) 0.0300(12)
O1'3 0.0357(9) 0.0362(9) 0.0355(9) 0.0183(8) 0.0091(7) 0.0123(8)
C1'3 0.0316(12) 0.0306(12) 0.0259(11) 0.0107(9) 0.0085(9) 0.0156(10)
C2'3 0.0349(12) 0.0287(11) 0.0267(11) 0.0091(9) 0.0120(9) 0.0165(10)
O2'3 0.0548(11) 0.0283(9) 0.0304(9) 0.0125(7) 0.0207(8) 0.0194(8)
C3'3 0.0334(12) 0.0354(12) 0.0277(11) 0.0103(10) 0.0090(10) 0.0184(10)
O3'3 0.0519(11) 0.0402(10) 0.0261(8) 0.0117(8) 0.0151(8) 0.0266(9)
C4'3 0.0369(13) 0.0408(14) 0.0301(12) 0.0160(10) 0.0106(10) 0.0208(11)
C5'3 0.0570(17) 0.0465(16) 0.0439(15) 0.0218(13) 0.0126(13) 0.0324(14)
O5'3 0.0576(14) 0.0615(15) 0.0584(14) 0.0182(12) 0.0220(12) 0.0366(12)
N13 0.0334(10) 0.0277(10) 0.0268(9) 0.0093(8) 0.0070(8) 0.0158(8)
C23 0.0324(12) 0.0273(11) 0.0302(11) 0.0112(9) 0.0072(9) 0.0158(10)
O23 0.0477(11) 0.0486(11) 0.0338(9) 0.0064(8) 0.0068(8) 0.0349(10)
N33 0.0369(11) 0.0287(10) 0.0317(10) 0.0108(9) 0.0080(9) 0.0163(9)
C43 0.0396(13) 0.0232(11) 0.0345(12) 0.0104(9) 0.0118(10) 0.0126(10)
N43 0.0654(16) 0.0394(13) 0.0342(12) 0.0067(10) 0.0108(11) 0.0314(12)
C53 0.0476(15) 0.0292(12) 0.0409(14) 0.0111(11) 0.0162(12) 0.0235(11)
C63 0.0385(12) 0.0320(12) 0.0367(13) 0.0141(10) 0.0106(10) 0.0228(10)
Cl1 0.0464(4) 0.0344(3) 0.0529(4) 0.0130(3) 0.0199(3) 0.0163(3)
Cl2 0.0921(8) 0.0791(7) 0.0928(8) 0.0298(6) 0.0505(7) 0.0461(6)
Cl3 0.1293(11) 0.1038(9) 0.0839(8) 0.0245(7) 0.0599(8) 0.0785(9)
Cl4 0.0870(8) 0.1027(9) 0.0678(7) -0.0185(6) 0.0144(6) 0.0365(7)
O9W 0.0530(13) 0.0379(11) 0.0765(16) 0.0168(11) 0.0151(12) 0.0201(10)
O10W 0.088(2) 0.119(3) 0.0518(15) 0.0033(16) 0.0133(14) 0.074(2)
O11W 0.0761(19) 0.0652(18) 0.096(2) 0.0342(17) 0.0347(18) 0.0213(15)
O12W 0.0691(16) 0.114(2) 0.0361(12) 0.0278(14) 0.0206(11) 0.0459(17)
O13W 0.089(3) 0.385(13) 0.323(11) 0.297(11) 0.065(5) 0.083(5)
O14W 0.090(5) 0.086(5) 0.130(8) 0.055(5) 0.056(5) 0.062(5)
O15W 0.088(7) 0.069(6) 0.093(7) 0.020(5) 0.076(6) 0.031(5)
O16W 0.052(6) 0.050(6) 0.108(10) 0.016(6) 0.041(6) 0.026(4)

loop_
_atom_type_symbol
_atom_type_description
_atom_type_scat_dispersion_real
_atom_type_scat_dispersion_imag
_atom_type_scat_source
C C 0.0033 0.0016 'International Tables Vol C Tables 4.2.6.8 and 6.1.1.4'
H H 0.0000 0.0000 'International Tables Vol C Tables 4.2.6.8 and 6.1.1.4'
N N 0.0061 0.0033 'International Tables Vol C Tables 4.2.6.8 and 6.1.1.4'
O O 0.0106 0.0060 'International Tables Vol C Tables 4.2.6.8 and 6.1.1.4'
Ca Ca 0.2262 0.3064 'International Tables Vol C Tables 4.2.6.8 and 6.1.1.4'
Cl Cl 0.1484 0.1585 'International Tables Vol C Tables 4.2.6.8 and 6.1.1.4'

loop_
_geom_angle_atom_site_label_1
_geom_angle_atom_site_label_2
_geom_angle_atom_site_label_3
_geom_angle
O3W Ca1 O1W 89.40(9)
O3W Ca1 O2'1 73.43(7)
O1W Ca1 O2'1 75.21(7)
O3W Ca1 O2W 85.73(8)
O1W Ca1 O2W 72.14(7)
O2'1 Ca1 O2W 141.20(7)
O3W Ca1 O2' 79.52(8)
O1W Ca1 O2' 140.69(7)
O2'1 Ca1 O2' 134.65(6)
O2W Ca1 O2' 69.52(6)
O3W Ca1 O4W 152.99(7)
O1W Ca1 O4W 106.36(8)
O2'1 Ca1 O4W 131.20(7)
O2W Ca1 O4W 78.74(8)
O2' Ca1 O4W 74.40(7)
O3W Ca1 O3' 83.20(8)
O1W Ca1 O3' 152.06(7)
O2'1 Ca1 O3' 76.85(6)
O2W Ca1 O3' 133.61(7)
O2' Ca1 O3' 64.20(6)
O4W Ca1 O3' 91.63(7)
O3W Ca1 O3'1 136.98(7)
O1W Ca1 O3'1 78.90(7)
O2'1 Ca1 O3'1 63.57(6)
O2W Ca1 O3'1 127.75(7)
O2' Ca1 O3'1 133.03(7)
O4W Ca1 O3'1 68.91(6)
O3' Ca1 O3'1 88.25(6)
Ca1 O1W H1W1 127(2)
Ca1 O1W H1W2 115(3)
H1W1 O1W H1W2 114(3)
Ca1 O2W H2W1 116(2)
Ca1 O2W H2W2 140(2)
H2W1 O2W H2W2 104(2)
Ca1 O3W H3W1 128(2)
Ca1 O3W H3W2 129(2)
H3W1 O3W H3W2 103(2)
Ca1 O4W H4W1 117(2)
Ca1 O4W H4W2 130(2)
H4W1 O4W H4W2 108(3)
C1' O1' C4' 109.72(19)
O1' C1' N1 108.9(2)
O1' C1' C2' 105.96(19)
N1 C1' C2' 113.6(2)
O1' C1' H1' 109.4
N1 C1' H1' 109.4
C2' C1' H1' 109.4
O2' C2' C3' 112.11(19)
O2' C2' C1' 113.0(2)
C3' C2' C1' 101.79(19)
O2' C2' H2' 109.9
C3' C2' H2' 109.9
C1' C2' H2' 109.9
C2' O2' Ca1 122.46(14)
C2' O2' H2A 110(3)
Ca1 O2' H2A 126(3)
O3' C3' C2' 106.60(19)
O3' C3' C4' 111.1(2)
C2' C3' C4' 102.1(2)
O3' C3' H3' 112.2
C2' C3' H3' 112.2
C4' C3' H3' 112.2
C3' O3' Ca1 119.78(14)
C3' O3' H3A 103(3)
Ca1 O3' H3A 123(3)
O1' C4' C5' 108.4(2)
O1' C4' C3' 105.90(19)
C5' C4' C3' 115.0(3)
O1' C4' H4' 109.1
C5' C4' H4' 109.1
C3' C4' H4' 109.1
O5' C5' C4' 110.4(2)
O5' C5' H5A 109.6
C4' C5' H5A 109.6
O5' C5' H5B 109.6
C4' C5' H5B 109.6
H5A C5' H5B 108.1
C5' O5' H5'A 109.5
C6 N1 C2 121.0(2)
C6 N1 C1' 120.1(2)
C2 N1 C1' 118.9(2)
O2 C2 N3 121.3(2)
O2 C2 N1 120.1(2)
N3 C2 N1 118.6(2)
C4 N3 C2 120.8(2)
N4 C4 N3 118.9(3)
N4 C4 C5 119.7(3)
N3 C4 C5 121.4(2)
C4 N4 H4A 120.0
C4 N4 H4B 120.0
H4A N4 H4B 120.0
C6 C5 C4 117.2(3)
C6 C5 H5 121.4
C4 C5 H5 121.4
C5 C6 N1 120.8(2)
C5 C6 H6 119.6
N1 C6 H6 119.6
C1'1 O1'1 C4'1 108.26(18)
O1'1 C1'1 N11 108.17(18)
O1'1 C1'1 C2'1 103.92(18)
N11 C1'1 C2'1 114.29(19)
O1'1 C1'1 H1'1 110.1
N11 C1'1 H1'1 110.1
C2'1 C1'1 H1'1 110.1
O2'1 C2'1 C3'1 112.61(19)
O2'1 C2'1 C1'1 112.82(18)
C3'1 C2'1 C1'1 101.46(19)
O2'1 C2'1 H2'1 109.9
C3'1 C2'1 H2'1 109.9
C1'1 C2'1 H2'1 109.9
C2'1 O2'1 Ca1 123.48(13)
C2'1 O2'1 H21A 104(2)
Ca1 O2'1 H21A 130(2)
O3'1 C3'1 C2'1 106.62(19)
O3'1 C3'1 C4'1 112.5(2)
C2'1 C3'1 C4'1 102.1(2)
O3'1 C3'1 H3'1 111.7
C2'1 C3'1 H3'1 111.7
C4'1 C3'1 H3'1 111.7
C3'1 O3'1 Ca1 120.88(14)
C3'1 O3'1 H31A 119(3)
Ca1 O3'1 H31A 109(3)
O1'1 C4'1 C5'1 108.4(2)
O1'1 C4'1 C3'1 106.62(19)
C5'1 C4'1 C3'1 114.8(3)
O1'1 C4'1 H4'1 109.0
C5'1 C4'1 H4'1 109.0
C3'1 C4'1 H4'1 109.0
O5'1 C5'1 C4'1 110.7(3)
O5'1 C5'1 H51A 109.5
C4'1 C5'1 H51A 109.5
O5'1 C5'1 H51B 109.5
C4'1 C5'1 H51B 109.5
H51A C5'1 H51B 108.1
C5'1 O5'1 H5'1 109.5
C61 N11 C21 121.0(2)
C61 N11 C1'1 119.6(2)
C21 N11 C1'1 119.29(19)
O21 C21 N31 120.9(2)
O21 C21 N11 120.9(2)
N31 C21 N11 118.2(2)
C41 N31 C21 120.9(2)
N41 C41 N31 117.8(3)
N41 C41 C51 120.8(3)
N31 C41 C51 121.4(2)
C41 N41 H41A 120.0
C41 N41 H41B 120.0
H41A N41 H41B 120.0
C61 C51 C41 117.2(2)
C61 C51 H51 121.4
C41 C51 H51 121.4
C51 C61 N11 121.2(2)
C51 C61 H61 119.4
N11 C61 H61 119.4
O6W Ca2 O2'3 80.95(7)
O6W Ca2 O7W 86.75(8)
O2'3 Ca2 O7W 141.14(7)
O6W Ca2 O5W 154.75(8)
O2'3 Ca2 O5W 75.63(8)
O7W Ca2 O5W 105.69(9)
O6W Ca2 O2'2 72.71(6)
O2'3 Ca2 O2'2 133.95(7)
O7W Ca2 O2'2 74.90(7)
O5W Ca2 O2'2 131.30(8)
O6W Ca2 O8W 84.74(9)
O2'3 Ca2 O8W 70.08(7)
O7W Ca2 O8W 72.20(7)
O5W Ca2 O8W 78.57(10)
O2'2 Ca2 O8W 140.85(8)
O6W Ca2 O3'2 136.02(7)
O2'3 Ca2 O3'2 131.36(8)
O7W Ca2 O3'2 81.35(9)
O5W Ca2 O3'2 68.61(9)
O2'2 Ca2 O3'2 63.32(6)
O8W Ca2 O3'2 129.93(9)
O6W Ca2 O3'3 81.12(7)
O2'3 Ca2 O3'3 63.14(6)
O7W Ca2 O3'3 150.44(7)
O5W Ca2 O3'3 96.36(8)
O2'2 Ca2 O3'3 75.77(6)
O8W Ca2 O3'3 132.62(7)
O3'2 Ca2 O3'3 88.85(8)
Ca2 O5W H5W1 109(3)
Ca2 O5W H5W2 143(3)
H5W1 O5W H5W2 106(3)
Ca2 O6W H6W1 133(3)
Ca2 O6W H6W2 112(2)
H6W1 O6W H6W2 97(2)
Ca2 O7W H7W1 119(2)
Ca2 O7W H7W2 138(3)
H7W1 O7W H7W2 103(3)
Ca2 O8W H8W1 125.6(19)
Ca2 O8W H8W2 124.8(19)
H8W1 O8W H8W2 109(2)
C1'2 O1'2 C4'2 107.93(18)
O1'2 C1'2 N12 108.83(19)
O1'2 C1'2 C2'2 103.69(18)
N12 C1'2 C2'2 114.4(2)
O1'2 C1'2 H1'2 109.9
N12 C1'2 H1'2 109.9
C2'2 C1'2 H1'2 109.9
O2'2 C2'2 C3'2 112.8(2)
O2'2 C2'2 C1'2 113.32(19)
C3'2 C2'2 C1'2 102.17(19)
O2'2 C2'2 H2'2 109.4
C3'2 C2'2 H2'2 109.4
C1'2 C2'2 H2'2 109.4
C2'2 O2'2 Ca2 123.55(14)
C2'2 O2'2 H22A 117(2)
Ca2 O2'2 H22A 119(2)
O3'2 C3'2 C2'2 106.9(2)
O3'2 C3'2 C4'2 112.1(2)
C2'2 C3'2 C4'2 102.9(2)
O3'2 C3'2 H3'2 111.5
C2'2 C3'2 H3'2 111.5
C4'2 C3'2 H3'2 111.5
C3'2 O3'2 Ca2 123.75(16)
C3'2 O3'2 H32A 104(3)
Ca2 O3'2 H32A 120(2)
O1'2 C4'2 C5'2 105.4(2)
O1'2 C4'2 C3'2 106.9(2)
C5'2 C4'2 C3'2 114.4(3)
O1'2 C4'2 H4'2 110.0
C5'2 C4'2 H4'2 110.0
C3'2 C4'2 H4'2 110.0
O5'2 C5'2 C4'2 112.8(4)
O5'2 C5'2 H52A 109.0
C4'2 C5'2 H52A 109.0
O5'2 C5'2 H52B 109.0
C4'2 C5'2 H52B 109.0
H52A C5'2 H52B 107.8
C5'2 O5'2 H5'2 109.5
C62 N12 C22 120.2(2)
C62 N12 C1'2 118.3(2)
C22 N12 C1'2 121.3(2)
O22 C22 N32 121.2(2)
O22 C22 N12 119.7(2)
N32 C22 N12 119.1(2)
C42 N32 C22 120.3(2)
N42 C42 N32 118.2(3)
N42 C42 C52 120.3(3)
N32 C42 C52 121.5(3)
C42 N42 H42A 120.0
C42 N42 H42B 120.0
H42A N42 H42B 120.0
C62 C52 C42 117.5(3)
C62 C52 H52 121.3
C42 C52 H52 121.3
C52 C62 N12 121.2(2)
C52 C62 H62 119.4
N12 C62 H62 119.4
C1'3 O1'3 C4'3 109.64(19)
O1'3 C1'3 N13 108.2(2)
O1'3 C1'3 C2'3 105.25(19)
N13 C1'3 C2'3 113.3(2)
O1'3 C1'3 H1'3 110.0
N13 C1'3 H1'3 110.0
C2'3 C1'3 H1'3 110.0
O2'3 C2'3 C3'3 112.6(2)
O2'3 C2'3 C1'3 112.6(2)
C3'3 C2'3 C1'3 101.33(19)
O2'3 C2'3 H2'3 110.0
C3'3 C2'3 H2'3 110.0
C1'3 C2'3 H2'3 110.0
C2'3 O2'3 Ca2 124.35(14)
C2'3 O2'3 H23A 118(3)
Ca2 O2'3 H23A 118(3)
O3'3 C3'3 C2'3 106.37(19)
O3'3 C3'3 C4'3 112.6(2)
C2'3 C3'3 C4'3 102.1(2)
O3'3 C3'3 H3'3 111.8
C2'3 C3'3 H3'3 111.8
C4'3 C3'3 H3'3 111.8
C3'3 O3'3 Ca2 119.98(14)
C3'3 O3'3 H33A 110(3)
Ca2 O3'3 H33A 115(3)
O1'3 C4'3 C5'3 109.3(2)
O1'3 C4'3 C3'3 106.05(19)
C5'3 C4'3 C3'3 116.2(2)
O1'3 C4'3 H4'3 108.4
C5'3 C4'3 H4'3 108.4
C3'3 C4'3 H4'3 108.4
O5'3 C5'3 C4'3 112.6(2)
O5'3 C5'3 H53A 109.1
C4'3 C5'3 H53A 109.1
O5'3 C5'3 H53B 109.1
C4'3 C5'3 H53B 109.1
H53A C5'3 H53B 107.8
C5'3 O5'3 H5'3 109.5
C63 N13 C23 120.0(2)
C63 N13 C1'3 119.9(2)
C23 N13 C1'3 120.1(2)
O23 C23 N33 121.7(2)
O23 C23 N13 119.3(2)
N33 C23 N13 119.0(2)
C23 N33 C43 120.8(2)
N43 C43 N33 117.8(2)
N43 C43 C53 121.3(2)
N33 C43 C53 120.9(2)
C43 N43 H43A 120.0
C43 N43 H43B 120.0
H43A N43 H43B 120.0
C63 C53 C43 117.4(2)
C63 C53 H53 121.3
C43 C53 H53 121.3
C53 C63 N13 121.6(2)
C53 C63 H63 119.2
N13 C63 H63 119.2
H9W1 O9W H9W2 104(3)
H101 O10W H102 96(3)
H111 O11W H112 95(3)

loop_
_geom_bond_atom_site_label_1
_geom_bond_atom_site_label_2
_geom_bond_distance
_geom_bond_site_symmetry_2
Ca1 O3W 2.386(2) .
Ca1 O1W 2.409(2) .
Ca1 O2'1 2.4393(17) .
Ca1 O2W 2.443(2) .
Ca1 O2' 2.4456(18) .
Ca1 O4W 2.462(2) .
Ca1 O3' 2.5121(19) .
Ca1 O3'1 2.5162(18) .
O1W H1W1 0.952(10) .
O1W H1W2 0.945(10) .
O2W H2W1 0.957(10) .
O2W H2W2 0.960(10) .
O3W H3W1 0.952(10) .
O3W H3W2 0.951(10) .
O4W H4W1 0.961(10) .
O4W H4W2 0.953(10) .
O1' C1' 1.409(3) .
O1' C4' 1.460(3) .
C1' N1 1.470(3) .
C1' C2' 1.527(3) .
C1' H1' 0.9800 .
C2' O2' 1.409(3) .
C2' C3' 1.517(3) .
C2' H2' 0.9800 .
O2' H2A 0.956(10) .
C3' O3' 1.441(3) .
C3' C4' 1.529(4) .
C3' H3' 0.9800 .
O3' H3A 0.955(10) .
C4' C5' 1.507(4) .
C4' H4' 0.9800 .
C5' O5' 1.429(5) .
C5' H5A 0.9700 .
C5' H5B 0.9700 .
O5' H5'A 0.8200 .
N1 C6 1.365(3) .
N1 C2 1.383(3) .
C2 O2 1.238(3) .
C2 N3 1.360(3) .
N3 C4 1.324(4) .
C4 N4 1.317(4) .
C4 C5 1.432(4) .
N4 H4A 0.8600 .
N4 H4B 0.8600 .
C5 C6 1.346(4) .
C5 H5 0.9300 .
C6 H6 0.9300 .
O1'1 C1'1 1.414(3) .
O1'1 C4'1 1.445(3) .
C1'1 N11 1.468(3) .
C1'1 C2'1 1.519(3) .
C1'1 H1'1 0.9800 .
C2'1 O2'1 1.419(3) .
C2'1 C3'1 1.513(3) .
C2'1 H2'1 0.9800 .
O2'1 H21A 0.962(10) .
C3'1 O3'1 1.429(3) .
C3'1 C4'1 1.542(4) .
C3'1 H3'1 0.9800 .
O3'1 H31A 0.956(10) .
C4'1 C5'1 1.503(4) .
C4'1 H4'1 0.9800 .
C5'1 O5'1 1.415(6) .
C5'1 H51A 0.9700 .
C5'1 H51B 0.9700 .
O5'1 H5'1 0.8200 .
N11 C61 1.366(3) .
N11 C21 1.394(3) .
C21 O21 1.243(3) .
C21 N31 1.355(3) .
N31 C41 1.332(4) .
C41 N41 1.327(4) .
C41 C51 1.433(4) .
N41 H41A 0.8600 .
N41 H41B 0.8600 .
C51 C61 1.334(4) .
C51 H51 0.9300 .
C61 H61 0.9300 .
Ca2 O6W 2.416(2) .
Ca2 O2'3 2.4194(18) .
Ca2 O7W 2.421(2) .
Ca2 O5W 2.428(2) .
Ca2 O2'2 2.4373(18) .
Ca2 O8W 2.445(2) .
Ca2 O3'2 2.493(2) .
Ca2 O3'3 2.5780(19) .
O5W H5W1 0.956(10) .
O5W H5W2 0.961(10) .
O6W H6W1 0.961(10) .
O6W H6W2 0.952(10) .
O7W H7W1 0.957(10) .
O7W H7W2 0.945(10) .
O8W H8W1 0.951(10) .
O8W H8W2 0.947(10) .
O1'2 C1'2 1.413(3) .
O1'2 C4'2 1.442(3) .
C1'2 N12 1.446(3) .
C1'2 C2'2 1.520(3) .
C1'2 H1'2 0.9800 .
C2'2 O2'2 1.410(3) .
C2'2 C3'2 1.519(4) .
C2'2 H2'2 0.9800 .
O2'2 H22A 0.962(10) .
C3'2 O3'2 1.410(4) .
C3'2 C4'2 1.538(4) .
C3'2 H3'2 0.9800 .
O3'2 H32A 0.960(10) .
C4'2 C5'2 1.537(5) .
C4'2 H4'2 0.9800 .
C5'2 O5'2 1.387(5) .
C5'2 H52A 0.9700 .
C5'2 H52B 0.9700 .
O5'2 H5'2 0.8200 .
N12 C62 1.367(3) .
N12 C22 1.395(3) .
C22 O22 1.250(3) .
C22 N32 1.351(3) .
N32 C42 1.338(4) .
C42 N42 1.324(4) .
C42 C52 1.422(4) .
N42 H42A 0.8600 .
N42 H42B 0.8600 .
C52 C62 1.339(4) .
C52 H52 0.9300 .
C62 H62 0.9300 .
O1'3 C1'3 1.416(3) .
O1'3 C4'3 1.451(3) .
C1'3 N13 1.464(3) .
C1'3 C2'3 1.535(3) .
C1'3 H1'3 0.9800 .
C2'3 O2'3 1.410(3) .
C2'3 C3'3 1.511(3) .
C2'3 H2'3 0.9800 .
O2'3 H23A 0.949(10) .
C3'3 O3'3 1.431(3) .
C3'3 C4'3 1.534(4) .
C3'3 H3'3 0.9800 .
O3'3 H33A 0.953(10) .
C4'3 C5'3 1.503(4) .
C4'3 H4'3 0.9800 .
C5'3 O5'3 1.431(4) .
C5'3 H53A 0.9700 .
C5'3 H53B 0.9700 .
O5'3 H5'3 0.8200 .
N13 C63 1.368(3) .
N13 C23 1.395(3) .
C23 O23 1.241(3) .
C23 N33 1.338(3) .
N33 C43 1.346(3) .
C43 N43 1.323(4) .
C43 C53 1.422(4) .
N43 H43A 0.8600 .
N43 H43B 0.8600 .
C53 C63 1.331(4) .
C53 H53 0.9300 .
C63 H63 0.9300 .
O9W H9W1 0.954(10) .
O9W H9W2 0.955(10) .
O10W H101 0.965(10) .
O10W H102 0.964(10) .
O11W H111 0.968(10) .
O11W H112 0.972(10) .
O14W O16W 1.368(17) 1_655
O16W O14W 1.368(17) 1_455

loop_
_geom_hbond_atom_site_label_D
_geom_hbond_atom_site_label_H
_geom_hbond_atom_site_label_A
_geom_hbond_distance_DH
_geom_hbond_distance_HA
_geom_hbond_distance_DA
_geom_hbond_angle_DHA
_geom_hbond_site_symmetry_A
O1W H1W1 Cl1 0.952(10) 2.39(3) 3.177(2) 140(4) 1_666
O1W H1W2 O9W 0.945(10) 1.902(16) 2.821(3) 164(4) .
O2W H2W1 Cl1 0.957(10) 2.288(13) 3.229(2) 167(4) 1_666
O2W H2W2 O22 0.960(10) 1.94(2) 2.826(3) 152(3) 1_655
O3W H3W2 O23 0.951(10) 1.832(15) 2.757(3) 164(4) 1_554
O4W H4W1 O2 0.961(10) 1.867(19) 2.768(3) 155(3) .
O4W H4W2 Cl2 0.953(10) 2.50(2) 3.384(2) 154(3) .
O3' H3A O21 0.955(10) 1.854(11) 2.809(3) 178(4) .
O5' H5'A O10W 0.82 1.90 2.706(4) 168.6 .
N4 H4A Cl1 0.86 2.59 3.393(3) 155.8 1_656
N4 H4B Cl3 0.86 2.30 3.152(3) 169.4 1_544
O2' H2A N32 0.956(10) 1.829(14) 2.768(3) 167(4) 1_655
O3'1 H31A O12W 0.956(10) 1.835(18) 2.749(3) 159(4) .
O5'1 H5'1 O10W 0.82 1.98 2.736(4) 152.4 1_566
N41 H41B Cl3 0.86 2.41 3.233(3) 159.7 1_454
O2'1 H21A N33 0.962(10) 1.758(13) 2.709(3) 170(4) 1_554
O5W H5W1 O23 0.956(10) 1.92(3) 2.784(3) 149(4) .
O5W H5W2 O15W 0.961(10) 2.162(15) 3.120(10) 175(4) .
O6W H6W1 Cl2 0.961(10) 2.38(2) 3.242(2) 149(3) 1_455
O6W H6W2 O2 0.952(10) 1.817(16) 2.743(3) 163(4) 1_455
O7W H7W1 Cl1 0.957(10) 2.362(14) 3.306(2) 169(3) 1_556
O7W H7W2 O11W 0.945(10) 2.02(3) 2.843(4) 144(4) 1_445
O8W H8W1 O21 0.951(10) 2.03(3) 2.885(3) 148(4) 1_556
O8W H8W2 O11W 0.947(10) 2.07(2) 2.943(4) 152(4) 1_445
O3'2 H32A O13W 0.960(10) 1.842(15) 2.788(6) 168(4) .
O5'2 H5'2 Cl2 0.82 2.50 3.306(4) 168.5 .
N42 H42B Cl4 0.86 2.51 3.319(3) 158.0 1_444
O2'2 H22A N3 0.962(10) 1.800(16) 2.734(3) 163(4) 1_455
O3'3 H33A O22 0.953(10) 1.913(16) 2.837(3) 163(4) .
O5'3 H5'3 O12W 0.82 1.97 2.781(4) 172.7 1_455
N43 H43A O9W 0.86 2.09 2.933(4) 166.7 1_556
N43 H43B O5'2 0.86 2.05 2.892(4) 164.8 1_566
O2'3 H23A N31 0.949(10) 1.845(17) 2.762(3) 162(4) 1_556
O9W H9W1 O6W 0.954(10) 2.08(2) 2.980(3) 157(4) 1_665
O9W H9W2 Cl4 0.955(10) 2.18(2) 3.088(3) 159(4) .
O10W H101 Cl1 0.965(10) 2.268(19) 3.219(3) 168(7) .
O11W H111 O14W 0.968(10) 2.24(3) 3.132(11) 153(5) .
O11W H112 Cl4 0.972(10) 2.168(19) 3.126(4) 168(6) .
